data_7057781
loop_
_publ_author_name
'Ji, Bao-Qian'
'Jagodi\<c, Marko'
'Ma, Hui-Yan'
'Su, Hai-Feng'
'Li, Yun-Wu'
'Tung, Chen-Ho'
'Sun, Di'

_publ_section_title
;
 Solution behavior and magnetic properties of a novel nonanuclear
 copper(ii) cluster
;
_journal_issue 22
_journal_name_full 'New Journal of Chemistry'
_journal_page_first 17884
_journal_paper_doi 10.1039/C8NJ04230F
_journal_volume 42
_journal_year 2018
_chemical_formula_moiety 'C12 H18 N4 O2'
_chemical_formula_sum 'C12 H18 N4 O2'
_chemical_formula_weight 250.30
_space_group_crystal_system monoclinic
_space_group_IT_number 14
_space_group_name_Hall '-P 2yab'
_space_group_name_H-M_alt 'P 1 21/a 1'
_symmetry_space_group_name_Hall '-P 2yab'
_symmetry_space_group_name_H-M 'P 1 21/a 1'
_atom_sites_solution_hydrogens geom
_atom_sites_solution_primary iterative
_audit_creation_date 2018-09-20
_audit_creation_method
;
Olex2 1.2
(compiled 2018.04.26 svn.r3504 for OlexSys, GUI svn.r5492)
;
_audit_update_record
;
2018-09-24 deposited with the CCDC.
2018-10-02 downloaded from the CCDC.
;
_cell_angle_alpha 90
_cell_angle_beta 108.39(3)
_cell_angle_gamma 90
_cell_formula_units_Z 2
_cell_length_a 9.20(3)
_cell_length_b 6.330(19)
_cell_length_c 11.25(3)
_cell_measurement_reflns_used 349
_cell_measurement_temperature 298(2)
_cell_measurement_theta_max 19.044
_cell_measurement_theta_min 3.817
_cell_volume 622(3)
_computing_data_collection
;
CrystalClear-SM Expert 2.0 r7 (Rigaku, 2011)
;
_computing_molecular_graphics 'Olex2 (Dolomanov et al., 2009)'
_computing_publication_material 'Olex2 (Dolomanov et al., 2009)'
_computing_structure_refinement 'XL (Sheldrick, 2008)'
_computing_structure_solution
;
Superflip (Palatinus & Chapuis, 2007;Palatinus & van der Lee, 2008;
Palatinus et al., 2012)
;
_diffrn_ambient_temperature 298
_diffrn_detector CCD
_diffrn_detector_area_resol_mean 8
_diffrn_detector_type CCD
_diffrn_measured_fraction_theta_full 0.999
_diffrn_measured_fraction_theta_max 0.998
_diffrn_measurement_device_type 'Bruker Apex II'
_diffrn_measurement_method '\w and \f scans'
_diffrn_measurement_specimen_support 'Mitegen 50um'
_diffrn_radiation_collimation 0.3
_diffrn_radiation_monochromator graphite
_diffrn_radiation_probe x-ray
_diffrn_radiation_type MoK\a
_diffrn_radiation_wavelength 0.71073
_diffrn_reflns_av_R_equivalents 0.1035
_diffrn_reflns_av_unetI/netI 0.1369
_diffrn_reflns_Laue_measured_fraction_full 0.999
_diffrn_reflns_Laue_measured_fraction_max 0.998
_diffrn_reflns_limit_h_max 11
_diffrn_reflns_limit_h_min -8
_diffrn_reflns_limit_k_max 7
_diffrn_reflns_limit_k_min -7
_diffrn_reflns_limit_l_max 13
_diffrn_reflns_limit_l_min -13
_diffrn_reflns_number 3799
_diffrn_reflns_point_group_measured_fraction_full 0.999
_diffrn_reflns_point_group_measured_fraction_max 0.998
_diffrn_reflns_theta_full 25.242
_diffrn_reflns_theta_max 26.371
_diffrn_reflns_theta_min 1.907
_diffrn_source 'sealed tube'
_diffrn_source_current 24.0
_diffrn_source_power 1.2
_diffrn_source_target Mo
_diffrn_source_type 'Rotating Anode'
_diffrn_source_voltage 50.0
_exptl_absorpt_coefficient_mu 0.094
_exptl_absorpt_correction_T_max 0.7456
_exptl_absorpt_correction_T_min 0.5377
_exptl_absorpt_correction_type multi-scan
_exptl_absorpt_process_details
;
SADABS-2016/2 (Bruker,2016/2) was used for absorption correction.
wR2(int) was 0.0719 before and 0.0555 after correction.
The Ratio of minimum to maximum transmission is 0.7212.
The \l/2 correction factor is Not present.
;
_exptl_crystal_colour 'clear whiteish colourless'
_exptl_crystal_colour_lustre clear
_exptl_crystal_colour_modifier whiteish
_exptl_crystal_colour_primary colourless
_exptl_crystal_density_diffrn 1.337
_exptl_crystal_description block
_exptl_crystal_F_000 268
_exptl_crystal_size_max 0.1
_exptl_crystal_size_mid 0.08
_exptl_crystal_size_min 0.06
_refine_diff_density_max 0.240
_refine_diff_density_min -0.275
_refine_diff_density_rms 0.062
_refine_ls_extinction_method none
_refine_ls_goodness_of_fit_ref 0.970
_refine_ls_hydrogen_treatment constr
_refine_ls_matrix_type full
_refine_ls_number_parameters 85
_refine_ls_number_reflns 1260
_refine_ls_number_restraints 0
_refine_ls_restrained_S_all 0.970
_refine_ls_R_factor_all 0.1616
_refine_ls_R_factor_gt 0.0683
_refine_ls_shift/su_max 0.000
_refine_ls_shift/su_mean 0.000
_refine_ls_structure_factor_coef Fsqd
_refine_ls_weighting_details 'w=1/[\s^2^(Fo^2^)+(0.0665P)^2^] where P=(Fo^2^+2Fc^2^)/3'
_refine_ls_weighting_scheme calc
_refine_ls_wR_factor_gt 0.1355
_refine_ls_wR_factor_ref 0.1704
_reflns_Friedel_coverage 0.000
_reflns_number_gt 595
_reflns_number_total 1260
_reflns_threshold_expression 'I > 2\s(I)'
_cod_data_source_file c8nj04230f2.cif
_cod_data_source_block 170525c_0m
_cod_depositor_comments 'Adding full bibliography for 7057781--7057782.cif.'
_cod_database_code 7057781
_shelx_shelxl_version_number 2014/7
_shelx_space_group_comment
;
The symmetry employed for this shelxl refinement is uniquely defined
by the following loop, which should always be used as a source of
symmetry information in preference to the above space-group names.
They are only intended as comments.
;
_shelx_estimated_absorpt_t_max 0.994
_shelx_estimated_absorpt_t_min 0.991
_olex2_refinement_description
;
1. Fixed Uiso
 At 1.2 times of:
  All C(H) groups
 At 1.5 times of:
  All C(H,H,H) groups, All O(H) groups
2.a Ternary CH refined with riding coordinates:
 C6(H6)
2.b Aromatic/amide H refined with riding coordinates:
 C3(H3)
2.c Idealised Me refined as rotating group:
 C1(H1A,H1B,H1C), C5(H5A,H5B,H5C)
2.d Idealised tetrahedral OH refined as rotating group:
 O1(H1)
;
_olex2_submission_special_instructions 'No special instructions were received'

loop_
_space_group_symop_operation_xyz
'x, y, z'
'-x+1/2, y+1/2, -z'
'-x, -y, -z'
'x-1/2, -y-1/2, z'

loop_
_atom_site_label
_atom_site_type_symbol
_atom_site_fract_x
_atom_site_fract_y
_atom_site_fract_z
_atom_site_U_iso_or_equiv
_atom_site_adp_type
_atom_site_occupancy
_atom_site_site_symmetry_order
_atom_site_calc_flag
_atom_site_refinement_flags_posn
O1 O 0.3447(3) 0.4786(4) 0.5629(2) 0.0369(7) Uani 1 1 d .
H1 H 0.3203 0.3694 0.5908 0.055 Uiso 1 1 calc GR
N1 N 0.3377(3) 0.4638(5) 0.3540(2) 0.0295(8) Uani 1 1 d .
N2 N 0.2545(3) 0.6480(5) 0.3213(2) 0.0313(8) Uani 1 1 d .
C1 C 0.4192(5) 0.1464(6) 0.2632(4) 0.0490(12) Uani 1 1 d .
H1A H 0.5271 0.1738 0.2967 0.073 Uiso 1 1 calc GR
H1B H 0.3967 0.0846 0.1815 0.073 Uiso 1 1 calc GR
H1C H 0.3892 0.0506 0.3174 0.073 Uiso 1 1 calc GR
C2 C 0.3338(4) 0.3464(6) 0.2540(3) 0.0339(10) Uani 1 1 d .
C3 C 0.2412(4) 0.4526(6) 0.1534(3) 0.0395(11) Uani 1 1 d .
H3 H 0.2135 0.4096 0.0702 0.047 Uiso 1 1 calc R
C4 C 0.1957(4) 0.6374(6) 0.1983(3) 0.0335(9) Uani 1 1 d .
C5 C 0.0916(4) 0.8055(6) 0.1291(3) 0.0447(12) Uani 1 1 d .
H5A H -0.0090 0.7828 0.1352 0.067 Uiso 1 1 calc GR
H5B H 0.0870 0.8025 0.0427 0.067 Uiso 1 1 calc GR
H5C H 0.1293 0.9404 0.1646 0.067 Uiso 1 1 calc GR
C6 C 0.4296(4) 0.4295(6) 0.4841(3) 0.0308(9) Uani 1 1 d .
H6 H 0.4616 0.2812 0.4959 0.037 Uiso 1 1 calc R

loop_
_atom_site_aniso_label
_atom_site_aniso_U_11
_atom_site_aniso_U_22
_atom_site_aniso_U_33
_atom_site_aniso_U_23
_atom_site_aniso_U_13
_atom_site_aniso_U_12
O1 0.0387(16) 0.0425(17) 0.0349(14) 0.0026(13) 0.0193(12) -0.0081(14)
N1 0.0255(18) 0.036(2) 0.0262(15) -0.0030(14) 0.0066(13) 0.0010(15)
N2 0.0303(18) 0.0336(19) 0.0293(16) -0.0008(14) 0.0083(13) 0.0035(16)
C1 0.043(3) 0.044(3) 0.061(3) -0.012(2) 0.017(2) -0.001(2)
C2 0.029(2) 0.036(2) 0.039(2) -0.0091(19) 0.0139(17) -0.0052(19)
C3 0.032(2) 0.056(3) 0.0278(19) -0.0130(19) 0.0054(17) -0.008(2)
C4 0.022(2) 0.043(3) 0.0335(19) 0.0012(18) 0.0064(16) -0.0073(18)
C5 0.031(2) 0.059(3) 0.038(2) 0.002(2) 0.0025(18) 0.001(2)
C6 0.032(2) 0.033(2) 0.0260(17) 0.0035(16) 0.0083(16) -0.0049(17)

loop_
_atom_type_symbol
_atom_type_description
_atom_type_scat_dispersion_real
_atom_type_scat_dispersion_imag
_atom_type_scat_source
C C 0.0033 0.0016 'International Tables Vol C Tables 4.2.6.8 and 6.1.1.4'
H H 0.0000 0.0000 'International Tables Vol C Tables 4.2.6.8 and 6.1.1.4'
N N 0.0061 0.0033 'International Tables Vol C Tables 4.2.6.8 and 6.1.1.4'
O O 0.0106 0.0060 'International Tables Vol C Tables 4.2.6.8 and 6.1.1.4'

loop_
_geom_angle_atom_site_label_1
_geom_angle_atom_site_label_2
_geom_angle_atom_site_label_3
_geom_angle
_geom_angle_site_symmetry_3
N2 N1 C6 119.4(3) .
C2 N1 N2 112.3(3) .
C2 N1 C6 127.9(3) .
C4 N2 N1 104.2(3) .
N1 C2 C1 123.0(3) .
N1 C2 C3 105.6(4) .
C3 C2 C1 131.4(4) .
C2 C3 C4 107.1(4) .
N2 C4 C3 110.7(3) .
N2 C4 C5 119.9(4) .
C3 C4 C5 129.4(4) .
O1 C6 N1 110.1(4) .
O1 C6 C6 109.1(4) 3_666
N1 C6 C6 109.3(3) 3_666

loop_
_geom_bond_atom_site_label_1
_geom_bond_atom_site_label_2
_geom_bond_distance
_geom_bond_site_symmetry_2
O1 C6 1.389(5) .
N1 N2 1.380(5) .
N1 C2 1.338(5) .
N1 C6 1.457(5) .
N2 C4 1.319(6) .
C1 C2 1.476(6) .
C2 C3 1.360(5) .
C3 C4 1.390(6) .
C4 C5 1.478(6) .
C6 C6 1.520(8) 3_666
